data_4328046
loop_
_publ_author_name
'Ralf Haiges'
'Martin Rahm'
'David A. Dixon'
'Edward B. Garner'
'Karl O. Christe'

_publ_contact_author_address
;Loker Research Institute and Department of Chemistry
University of Southern California
Los Angeles, CA 90089-1661
USA
;
_publ_contact_author_email haiges@usc.edu
_publ_contact_author_name 'Ralf Haiges'
_publ_section_title
;
 Binary Group 15 Polyazides. Structural Characterization of [Bi(N3)4]-,
 [Bi(N3)5]2-, [bipy.Bi(N3)5]2-, [Bi(N3)6]3-, bipy.As(N3)3, bipy.Sb(N3)3,
 and [(bipy)2.Bi(N3)3]2and on the Lone Pair Activation of Valence
 Electrons
;
_journal_name_full 'Inorganic Chemistry'
_journal_page_first 1127
_journal_page_last 1141
_journal_paper_doi 10.1021/ic202307a
_journal_volume 51
_journal_year 2012
_chemical_formula_moiety 'C10 H8 As N11'
_chemical_formula_sum 'C10 H8 As N11'
_chemical_formula_weight 357.19
_space_group_IT_number 14
_symmetry_cell_setting monoclinic
_symmetry_Int_Tables_number 14
_symmetry_space_group_name_Hall '-P 2ybc'
_symmetry_space_group_name_H-M 'P 1 21/c 1'
_atom_sites_solution_hydrogens geom
_atom_sites_solution_primary direct
_atom_sites_solution_secondary difmap
_audit_creation_method SHELXL-97
_audit_update_record
;
2011-09-06 # Formatted by publCIF
;
_cell_angle_alpha 90.00
_cell_angle_beta 108.6600(10)
_cell_angle_gamma 90.00
_cell_formula_units_Z 4
_cell_length_a 7.1835(7)
_cell_length_b 18.7740(17)
_cell_length_c 10.6709(10)
_cell_measurement_reflns_used 9881
_cell_measurement_temperature 100(2)
_cell_measurement_theta_max 28.4237
_cell_measurement_theta_min 2.2880
_cell_volume 1363.5(2)
_computing_cell_refinement 'APEX2 v2010.11-3 (Bruker AXS)'
_computing_data_collection 'Bruker Instrument Service v2011.4.0.0'
_computing_data_reduction 'SAINT V7.68A (Bruker AXS, 2009)'
_computing_molecular_graphics 'Bruker SHELXTL'
_computing_publication_material 'Bruker SHELXTL'
_computing_structure_refinement 'SHELXL-97 (Sheldrick, 2008)'
_computing_structure_solution 'SHELXS-97 (Sheldrick, 2008)'
_diffrn_ambient_temperature 100(2)
_diffrn_detector_area_resol_mean 8.3333
_diffrn_measured_fraction_theta_full 0.998
_diffrn_measured_fraction_theta_max 0.998
_diffrn_measurement_device_type 'Bruker APEX II CCD'
_diffrn_measurement_method '\f and \w scans'
_diffrn_radiation_monochromator 'TRIUMPH curved-crystal'
_diffrn_radiation_type MoK\a
_diffrn_radiation_wavelength 0.71073
_diffrn_reflns_av_R_equivalents 0.0339
_diffrn_reflns_av_sigmaI/netI 0.0240
_diffrn_reflns_limit_h_max 9
_diffrn_reflns_limit_h_min -9
_diffrn_reflns_limit_k_max 25
_diffrn_reflns_limit_k_min -25
_diffrn_reflns_limit_l_max 14
_diffrn_reflns_limit_l_min -14
_diffrn_reflns_number 18248
_diffrn_reflns_theta_full 28.42
_diffrn_reflns_theta_max 28.42
_diffrn_reflns_theta_min 2.17
_diffrn_source 'fine-focus sealed tube'
_exptl_absorpt_coefficient_mu 2.510
_exptl_absorpt_correction_T_max 0.75
_exptl_absorpt_correction_T_min 0.57
_exptl_absorpt_correction_type multi-scan
_exptl_absorpt_process_details 'Bruker SADABS V2008/1'
_exptl_crystal_colour 'clear colourless'
_exptl_crystal_density_diffrn 1.740
_exptl_crystal_description prism
_exptl_crystal_F_000 712
_exptl_crystal_recrystallization_method CH3CN
_exptl_crystal_size_max 0.511
_exptl_crystal_size_mid 0.470
_exptl_crystal_size_min 0.405
_refine_diff_density_max 0.317
_refine_diff_density_min -0.549
_refine_diff_density_rms 0.063
_refine_ls_extinction_method none
_refine_ls_goodness_of_fit_ref 1.082
_refine_ls_hydrogen_treatment constr
_refine_ls_matrix_type full
_refine_ls_number_parameters 199
_refine_ls_number_reflns 3416
_refine_ls_number_restraints 0
_refine_ls_restrained_S_all 1.082
_refine_ls_R_factor_all 0.0262
_refine_ls_R_factor_gt 0.0222
_refine_ls_shift/su_max 0.003
_refine_ls_shift/su_mean 0.000
_refine_ls_structure_factor_coef Fsqd
_refine_ls_weighting_details 'calc w=1/[\s^2^(Fo^2^)+(0.0185P)^2^+0.7808P] where P=(Fo^2^+2Fc^2^)/3'
_refine_ls_weighting_scheme calc
_refine_ls_wR_factor_gt 0.0510
_refine_ls_wR_factor_ref 0.0522
_reflns_number_gt 3086
_reflns_number_total 3416
_reflns_threshold_expression >2sigma(I)
_cod_data_source_file ic202307a_si_002_1.cif
_cod_data_source_block C10H8AsN11
_cod_original_sg_symbol_H-M 'P 21/c'
_cod_database_code 4328046

loop_
_symmetry_equiv_pos_as_xyz
'x, y, z'
'-x, y+1/2, -z+1/2'
'-x, -y, -z'
'x, -y-1/2, z-1/2'

loop_
_atom_site_label
_atom_site_type_symbol
_atom_site_fract_x
_atom_site_fract_y
_atom_site_fract_z
_atom_site_U_iso_or_equiv
_atom_site_adp_type
_atom_site_occupancy
_atom_site_symmetry_multiplicity
_atom_site_calc_flag
_atom_site_refinement_flags
As1 As 0.37743(2) 0.597380(8) 0.126474(14) 0.01338(5) Uani 1 1 d .
C1 C 0.5996(2) 0.43728(8) 0.29288(15) 0.0164(3) Uani 1 1 d .
H1 H 0.5416 0.4185 0.2065 0.020 Uiso 1 1 calc R
C2 C 0.6577(2) 0.39005(9) 0.39865(16) 0.0188(3) Uani 1 1 d .
H2 H 0.6416 0.3401 0.3849 0.023 Uiso 1 1 calc R
C3 C 0.7399(2) 0.41776(8) 0.52482(16) 0.0194(3) Uani 1 1 d .
H3 H 0.7810 0.3870 0.5993 0.023 Uiso 1 1 calc R
C4 C 0.7614(2) 0.49089(8) 0.54088(15) 0.0172(3) Uani 1 1 d .
H4 H 0.8162 0.5109 0.6266 0.021 Uiso 1 1 calc R
C5 C 0.7016(2) 0.53471(8) 0.42952(14) 0.0136(3) Uani 1 1 d .
C6 C 0.7241(2) 0.61358(8) 0.43841(14) 0.0140(3) Uani 1 1 d .
C7 C 0.8418(2) 0.64709(9) 0.55333(15) 0.0195(3) Uani 1 1 d .
H7 H 0.9044 0.6197 0.6302 0.023 Uiso 1 1 calc R
C8 C 0.8671(2) 0.72028(9) 0.55508(16) 0.0210(3) Uani 1 1 d .
H8 H 0.9471 0.7436 0.6326 0.025 Uiso 1 1 calc R
C9 C 0.7734(2) 0.75888(9) 0.44148(16) 0.0203(3) Uani 1 1 d .
H9 H 0.7892 0.8090 0.4389 0.024 Uiso 1 1 calc R
C10 C 0.6564(2) 0.72235(8) 0.33213(16) 0.0189(3) Uani 1 1 d .
H10 H 0.5908 0.7489 0.2549 0.023 Uiso 1 1 calc R
N1 N 0.22256(19) 0.56568(8) -0.05345(13) 0.0182(3) Uani 1 1 d .
N2 N 0.04398(19) 0.56410(7) -0.08535(12) 0.0144(2) Uani 1 1 d .
N3 N -0.1235(2) 0.56081(8) -0.12502(14) 0.0224(3) Uani 1 1 d .
N4 N 0.3084(2) 0.69653(7) 0.08457(13) 0.0217(3) Uani 1 1 d .
N5 N 0.26743(19) 0.71304(7) -0.03285(13) 0.0194(3) Uani 1 1 d .
N6 N 0.2258(3) 0.73155(9) -0.13924(16) 0.0329(4) Uani 1 1 d .
N7 N 0.58241(19) 0.59511(7) 0.05227(12) 0.0161(2) Uani 1 1 d .
N8 N 0.75383(19) 0.59363(7) 0.12538(12) 0.0148(2) Uani 1 1 d .
N9 N 0.9173(2) 0.59284(8) 0.18077(14) 0.0208(3) Uani 1 1 d .
N10 N 0.62135(18) 0.50782(7) 0.30674(12) 0.0148(2) Uani 1 1 d .
N11 N 0.63011(19) 0.65162(7) 0.32875(12) 0.0154(2) Uani 1 1 d .

loop_
_atom_site_aniso_label
_atom_site_aniso_U_11
_atom_site_aniso_U_22
_atom_site_aniso_U_33
_atom_site_aniso_U_23
_atom_site_aniso_U_13
_atom_site_aniso_U_12
As1 0.01345(8) 0.01510(8) 0.01181(8) 0.00001(5) 0.00433(5) 0.00131(6)
C1 0.0163(7) 0.0183(7) 0.0148(7) -0.0021(5) 0.0053(6) -0.0001(6)
C2 0.0191(7) 0.0164(7) 0.0202(8) -0.0005(6) 0.0053(6) -0.0005(6)
C3 0.0197(7) 0.0207(8) 0.0161(7) 0.0041(6) 0.0034(6) 0.0005(6)
C4 0.0168(7) 0.0216(8) 0.0115(6) 0.0006(5) 0.0021(5) 0.0000(6)
C5 0.0119(6) 0.0171(7) 0.0124(6) -0.0009(5) 0.0048(5) 0.0000(5)
C6 0.0129(6) 0.0178(7) 0.0127(6) -0.0005(5) 0.0059(5) 0.0004(5)
C7 0.0201(7) 0.0246(8) 0.0121(7) -0.0008(6) 0.0025(6) -0.0026(6)
C8 0.0204(8) 0.0233(8) 0.0176(7) -0.0064(6) 0.0039(6) -0.0049(6)
C9 0.0224(8) 0.0169(7) 0.0220(8) -0.0037(6) 0.0076(6) -0.0013(6)
C10 0.0218(8) 0.0158(7) 0.0186(7) -0.0005(6) 0.0059(6) 0.0020(6)
N1 0.0150(6) 0.0243(7) 0.0154(6) -0.0049(5) 0.0050(5) -0.0017(5)
N2 0.0189(6) 0.0137(6) 0.0106(5) -0.0012(4) 0.0045(5) -0.0002(5)
N3 0.0168(6) 0.0305(8) 0.0187(7) -0.0043(6) 0.0038(5) 0.0003(6)
N4 0.0281(7) 0.0186(7) 0.0148(6) -0.0022(5) 0.0017(5) 0.0070(6)
N5 0.0182(6) 0.0174(6) 0.0198(6) 0.0005(5) 0.0023(5) 0.0020(5)
N6 0.0387(9) 0.0347(9) 0.0224(8) 0.0092(6) 0.0058(7) 0.0034(7)
N7 0.0137(6) 0.0222(7) 0.0122(6) 0.0002(5) 0.0040(5) 0.0007(5)
N8 0.0185(6) 0.0146(6) 0.0127(6) -0.0004(5) 0.0071(5) 0.0006(5)
N9 0.0162(6) 0.0277(7) 0.0179(6) -0.0024(5) 0.0049(5) 0.0001(5)
N10 0.0157(6) 0.0163(6) 0.0126(6) -0.0010(5) 0.0049(5) -0.0003(5)
N11 0.0165(6) 0.0161(6) 0.0131(6) -0.0023(5) 0.0041(5) 0.0018(5)

loop_
_atom_type_symbol
_atom_type_description
_atom_type_scat_dispersion_real
_atom_type_scat_dispersion_imag
_atom_type_scat_source
C C 0.0033 0.0016 'International Tables Vol C Tables 4.2.6.8 and 6.1.1.4'
H H 0.0000 0.0000 'International Tables Vol C Tables 4.2.6.8 and 6.1.1.4'
N N 0.0061 0.0033 'International Tables Vol C Tables 4.2.6.8 and 6.1.1.4'
As As 0.0499 2.0058 'International Tables Vol C Tables 4.2.6.8 and 6.1.1.4'

loop_
_geom_angle_atom_site_label_1
_geom_angle_atom_site_label_2
_geom_angle_atom_site_label_3
_geom_angle
N7 As1 N4 95.83(6)
N7 As1 N1 81.81(5)
N4 As1 N1 92.41(6)
N7 As1 N11 85.66(5)
N4 As1 N11 82.65(5)
N1 As1 N11 166.00(5)
N7 As1 N10 82.54(5)
N4 As1 N10 144.35(5)
N1 As1 N10 122.27(5)
N11 As1 N10 61.70(4)
N10 C1 C2 123.24(14)
N10 C1 H1 118.4
C2 C1 H1 118.4
C3 C2 C1 118.22(15)
C3 C2 H2 120.9
C1 C2 H2 120.9
C4 C3 C2 119.18(14)
C4 C3 H3 120.4
C2 C3 H3 120.4
C3 C4 C5 119.14(14)
C3 C4 H4 120.4
C5 C4 H4 120.4
N10 C5 C4 121.73(14)
N10 C5 C6 115.96(13)
C4 C5 C6 122.31(13)
N11 C6 C7 121.07(14)
N11 C6 C5 117.12(13)
C7 C6 C5 121.77(14)
C8 C7 C6 119.90(15)
C8 C7 H7 120.1
C6 C7 H7 120.1
C7 C8 C9 118.77(14)
C7 C8 H8 120.6
C9 C8 H8 120.6
C10 C9 C8 118.18(15)
C10 C9 H9 120.9
C8 C9 H9 120.9
N11 C10 C9 123.83(15)
N11 C10 H10 118.1
C9 C10 H10 118.1
N2 N1 As1 119.59(10)
N3 N2 N1 174.50(15)
N5 N4 As1 115.84(11)
N6 N5 N4 176.31(17)
N8 N7 As1 119.55(10)
N9 N8 N7 172.62(15)
C1 N10 C5 118.47(13)
C1 N10 As1 120.46(10)
C5 N10 As1 115.64(9)
C10 N11 C6 118.22(13)
C10 N11 As1 118.37(10)
C6 N11 As1 123.05(10)

loop_
_geom_bond_atom_site_label_1
_geom_bond_atom_site_label_2
_geom_bond_distance
As1 N7 1.8823(13)
As1 N4 1.9415(14)
As1 N1 1.9777(13)
As1 N11 2.5463(13)
As1 N10 2.7277(13)
C1 N10 1.336(2)
C1 C2 1.390(2)
C1 H1 0.9500
C2 C3 1.387(2)
C2 H2 0.9500
C3 C4 1.386(2)
C3 H3 0.9500
C4 C5 1.395(2)
C4 H4 0.9500
C5 N10 1.3493(18)
C5 C6 1.489(2)
C6 N11 1.3526(19)
C6 C7 1.397(2)
C7 C8 1.385(2)
C7 H7 0.9500
C8 C9 1.388(2)
C8 H8 0.9500
C9 C10 1.382(2)
C9 H9 0.9500
C10 N11 1.340(2)
C10 H10 0.9500
N1 N2 1.2178(18)
N2 N3 1.1421(18)
N4 N5 1.2315(19)
N5 N6 1.132(2)
N7 N8 1.2293(18)
N8 N9 1.1334(19)
